data_4121389
loop_
_publ_author_name
'Naoki Ishida'
'Yasuhiro Shimamoto'
'Takaaki Yano'
'Masahiro Murakami'

_publ_contact_author_address
;
Department of Synthetic Chemistry and Biological Chemistry,
Graduate School of Engineering, Kyoto University,
;
_publ_contact_author_email ' murakami_at_sbchem.kyoto-u.ac.jp '
_publ_contact_author_fax ' +81-75-383-2748 '
_publ_contact_author_name ' Masahiro Murakami '
_publ_contact_author_phone ' +81-75-383-2747 '
_publ_section_title
;
 1,5-Rhodium Shift in Rearrangement of N-Arenesulfonylazetidin-3-ols into
 Benzosultams
;
_journal_name_full 'Journal of the American Chemical Society'
_journal_page_first 19103
_journal_page_last 19106
_journal_paper_doi 10.1021/ja410910s
_journal_volume 135
_journal_year 2013
_chemical_absolute_configuration syn
_chemical_formula_sum 'C17 H19 N O3 S'
_chemical_formula_weight 317.39
_chemical_name_systematic
; 
 ? 
;
_space_group_IT_number 14
_symmetry_cell_setting monoclinic
_symmetry_space_group_name_Hall '-P 2ybc'
_symmetry_space_group_name_H-M 'P 1 21/c 1'
_atom_sites_solution_hydrogens geom
_atom_sites_solution_primary direct
_atom_sites_solution_secondary difmap
_audit_creation_method SHELXL-97
_cell_angle_alpha 90.00
_cell_angle_beta 104.7740(15)
_cell_angle_gamma 90.00
_cell_formula_units_Z 4
_cell_length_a 10.5967(5)
_cell_length_b 13.4725(7)
_cell_length_c 11.0152(5)
_cell_measurement_temperature 100(2)
_cell_measurement_theta_max 27.47
_cell_measurement_theta_min 3.02
_cell_volume 1520.58(13)
_computing_cell_refinement PROCESS-AUTO
_computing_data_collection PROCESS-AUTO
_computing_data_reduction 'Yadokari-XG (Wakita, 2000)'
_computing_molecular_graphics 'Yadokari-XG (Wakita, 2000)'
_computing_publication_material 'Yadokari-XG (Wakita, 2000)'
_computing_structure_refinement 'SHELXL-97 (Sheldrick, 1997)'
_computing_structure_solution 'SHELXS-97 (Sheldrick, 1990)'
_diffrn_ambient_temperature 100(2)
_diffrn_measured_fraction_theta_full 0.998
_diffrn_measured_fraction_theta_max 0.998
_diffrn_radiation_monochromator graphite
_diffrn_radiation_source 'fine-focus sealed tube'
_diffrn_radiation_type MoK\a
_diffrn_radiation_wavelength 0.71075
_diffrn_reflns_av_R_equivalents 0.0135
_diffrn_reflns_av_sigmaI/netI 0.0109
_diffrn_reflns_limit_h_max 13
_diffrn_reflns_limit_h_min -13
_diffrn_reflns_limit_k_max 17
_diffrn_reflns_limit_k_min -17
_diffrn_reflns_limit_l_max 14
_diffrn_reflns_limit_l_min -14
_diffrn_reflns_number 14659
_diffrn_reflns_theta_full 27.47
_diffrn_reflns_theta_max 27.47
_diffrn_reflns_theta_min 3.02
_exptl_absorpt_coefficient_mu 0.225
_exptl_absorpt_correction_T_max 0.9355
_exptl_absorpt_correction_T_min 0.7738
_exptl_absorpt_correction_type multi-scan
_exptl_absorpt_process_details
;
    Higashi, T. (1995). Program for Absorption Correction.
    Rigaku Corporation, Tokyo, Japan.
;
_exptl_crystal_density_diffrn 1.386
_exptl_crystal_F_000 672
_exptl_crystal_size_max 1.20
_exptl_crystal_size_mid 0.60
_exptl_crystal_size_min 0.30
_refine_diff_density_max 0.329
_refine_diff_density_min -0.531
_refine_diff_density_rms 0.071
_refine_ls_extinction_method none
_refine_ls_goodness_of_fit_ref 1.069
_refine_ls_hydrogen_treatment constr
_refine_ls_matrix_type full
_refine_ls_number_parameters 203
_refine_ls_number_reflns 3485
_refine_ls_number_restraints 0
_refine_ls_restrained_S_all 1.069
_refine_ls_R_factor_all 0.0335
_refine_ls_R_factor_gt 0.0322
_refine_ls_shift/su_max 0.001
_refine_ls_shift/su_mean 0.000
_refine_ls_structure_factor_coef Fsqd
_refine_ls_weighting_details 'calc w=1/[\s^2^(Fo^2^)+(0.0471P)^2^+0.8015P] where P=(Fo^2^+2Fc^2^)/3'
_refine_ls_weighting_scheme calc
_refine_ls_wR_factor_gt 0.0868
_refine_ls_wR_factor_ref 0.0878
_reflns_number_gt 3302
_reflns_number_total 3485
_reflns_threshold_expression >2\s(I)
_cod_data_source_file ja410910s_si_002.cif
_cod_data_source_block 1
_cod_original_sg_symbol_Hall -p_2ybc
_cod_database_code 4121389

loop_
_symmetry_equiv_pos_as_xyz
'x, y, z'
'-x, y+1/2, -z+1/2'
'-x, -y, -z'
'x, -y-1/2, z-1/2'

loop_
_atom_site_label
_atom_site_type_symbol
_atom_site_fract_x
_atom_site_fract_y
_atom_site_fract_z
_atom_site_U_iso_or_equiv
_atom_site_adp_type
_atom_site_occupancy
_atom_site_symmetry_multiplicity
_atom_site_calc_flag
_atom_site_refinement_flags
S1 S 0.87887(3) 0.66733(2) 0.84140(3) 0.01333(9) Uani 1 1 d .
O2 O 0.84507(8) 0.64324(7) 0.70907(8) 0.01776(19) Uani 1 1 d .
O3 O 0.64281(8) 0.77805(6) 1.02315(7) 0.01538(18) Uani 1 1 d .
H12 H 0.7130 0.8059 1.0601 0.023 Uiso 1 1 calc R
O4 O 1.00540(8) 0.63690(7) 0.91398(9) 0.0215(2) Uani 1 1 d .
N5 N 0.76858(9) 0.62224(7) 0.90358(9) 0.0140(2) Uani 1 1 d .
C6 C 0.63153(10) 0.77645(8) 0.89054(10) 0.0115(2) Uani 1 1 d .
C7 C 0.49848(11) 0.82002(8) 0.82323(11) 0.0125(2) Uani 1 1 d .
C8 C 0.86082(11) 0.79666(9) 0.85217(10) 0.0127(2) Uani 1 1 d .
C9 C 0.83742(11) 1.00289(8) 0.85132(10) 0.0146(2) Uani 1 1 d .
C10 C 0.74372(11) 0.83833(8) 0.86489(10) 0.0118(2) Uani 1 1 d .
C11 C 0.53207(12) 0.60200(9) 0.88276(13) 0.0200(3) Uani 1 1 d .
H1 H 0.5433 0.5329 0.8598 0.030 Uiso 1 1 calc R
H2 H 0.4458 0.6257 0.8363 0.030 Uiso 1 1 calc R
H3 H 0.5394 0.6062 0.9731 0.030 Uiso 1 1 calc R
C12 C 0.73515(11) 0.94224(8) 0.86425(10) 0.0138(2) Uani 1 1 d .
H13 H 0.6568 0.9723 0.8730 0.017 Uiso 1 1 calc R
C13 C 0.25011(12) 0.89256(9) 0.70200(13) 0.0195(2) Uani 1 1 d .
H4 H 0.1652 0.9157 0.6613 0.023 Uiso 1 1 calc R
C14 C 0.96534(11) 0.85607(9) 0.84099(11) 0.0163(2) Uani 1 1 d .
H14 H 1.0442 0.8263 0.8334 0.020 Uiso 1 1 calc R
C15 C 0.95368(11) 0.95849(9) 0.84104(11) 0.0166(2) Uani 1 1 d .
H15 H 1.0250 0.9988 0.8341 0.020 Uiso 1 1 calc R
C16 C 0.45037(11) 0.81072(9) 0.69317(11) 0.0149(2) Uani 1 1 d .
H5 H 0.5026 0.7804 0.6452 0.018 Uiso 1 1 calc R
C17 C 0.32619(12) 0.84568(9) 0.63342(12) 0.0177(2) Uani 1 1 d .
H6 H 0.2934 0.8374 0.5453 0.021 Uiso 1 1 calc R
C18 C 0.29924(12) 0.90526(10) 0.83030(13) 0.0212(3) Uani 1 1 d .
H7 H 0.2488 0.9393 0.8771 0.025 Uiso 1 1 calc R
C19 C 0.42227(12) 0.86843(9) 0.89126(11) 0.0174(2) Uani 1 1 d .
H8 H 0.4543 0.8764 0.9795 0.021 Uiso 1 1 calc R
C20 C 0.63747(11) 0.66613(8) 0.85014(11) 0.0132(2) Uani 1 1 d .
H16 H 0.6218 0.6653 0.7567 0.016 Uiso 1 1 calc R
C21 C 0.80952(14) 0.59076(11) 1.03577(12) 0.0268(3) Uani 1 1 d .
H17 H 0.8345 0.6491 1.0896 0.040 Uiso 1 1 calc R
H18 H 0.8842 0.5457 1.0475 0.040 Uiso 1 1 calc R
H19 H 0.7371 0.5565 1.0582 0.040 Uiso 1 1 calc R
C22 C 0.82359(12) 1.11430(9) 0.84610(13) 0.0206(3) Uani 1 1 d .
H9 H 0.9045 1.1448 0.8953 0.031 Uiso 1 1 calc R
H10 H 0.7510 1.1340 0.8810 0.031 Uiso 1 1 calc R
H11 H 0.8063 1.1365 0.7587 0.031 Uiso 1 1 calc R

loop_
_atom_site_aniso_label
_atom_site_aniso_U_11
_atom_site_aniso_U_22
_atom_site_aniso_U_33
_atom_site_aniso_U_23
_atom_site_aniso_U_13
_atom_site_aniso_U_12
S1 0.01166(15) 0.01352(15) 0.01465(15) 0.00093(9) 0.00303(10) 0.00387(9)
O2 0.0202(4) 0.0188(4) 0.0155(4) -0.0009(3) 0.0066(3) 0.0058(3)
O3 0.0150(4) 0.0205(4) 0.0112(4) -0.0003(3) 0.0045(3) -0.0026(3)
O4 0.0138(4) 0.0223(5) 0.0261(5) 0.0037(4) 0.0008(3) 0.0064(3)
N5 0.0139(4) 0.0138(4) 0.0141(5) 0.0033(4) 0.0034(4) 0.0025(4)
C6 0.0118(5) 0.0119(5) 0.0116(5) 0.0003(4) 0.0048(4) 0.0001(4)
C7 0.0108(5) 0.0107(5) 0.0165(5) 0.0009(4) 0.0045(4) -0.0015(4)
C8 0.0125(5) 0.0132(5) 0.0121(5) 0.0011(4) 0.0023(4) 0.0011(4)
C9 0.0158(5) 0.0139(5) 0.0130(5) 0.0008(4) 0.0015(4) -0.0013(4)
C10 0.0111(5) 0.0137(5) 0.0106(5) 0.0001(4) 0.0027(4) -0.0008(4)
C11 0.0184(6) 0.0135(5) 0.0295(6) 0.0007(5) 0.0088(5) -0.0028(4)
C12 0.0128(5) 0.0139(5) 0.0151(5) -0.0002(4) 0.0040(4) 0.0006(4)
C13 0.0113(5) 0.0177(6) 0.0288(6) 0.0061(5) 0.0035(5) 0.0008(4)
C14 0.0107(5) 0.0204(6) 0.0181(5) 0.0009(4) 0.0043(4) 0.0004(4)
C15 0.0127(5) 0.0193(6) 0.0175(5) 0.0019(4) 0.0033(4) -0.0038(4)
C16 0.0159(5) 0.0127(5) 0.0169(5) 0.0011(4) 0.0055(4) 0.0001(4)
C17 0.0174(6) 0.0153(5) 0.0185(6) 0.0034(4) 0.0012(4) -0.0018(4)
C18 0.0150(6) 0.0222(6) 0.0289(7) 0.0006(5) 0.0100(5) 0.0040(5)
C19 0.0151(5) 0.0198(6) 0.0185(5) -0.0012(4) 0.0066(4) 0.0012(4)
C20 0.0125(5) 0.0119(5) 0.0153(5) 0.0003(4) 0.0036(4) 0.0012(4)
C21 0.0319(7) 0.0330(7) 0.0161(6) 0.0097(5) 0.0073(5) 0.0148(6)
C22 0.0204(6) 0.0136(5) 0.0271(6) 0.0014(5) 0.0045(5) -0.0028(4)

loop_
_atom_type_symbol
_atom_type_description
_atom_type_scat_dispersion_real
_atom_type_scat_dispersion_imag
_atom_type_scat_source
C C 0.0033 0.0016 'International Tables Vol C Tables 4.2.6.8 and 6.1.1.4'
H H 0.0000 0.0000 'International Tables Vol C Tables 4.2.6.8 and 6.1.1.4'
N N 0.0061 0.0033 'International Tables Vol C Tables 4.2.6.8 and 6.1.1.4'
O O 0.0106 0.0060 'International Tables Vol C Tables 4.2.6.8 and 6.1.1.4'
S S 0.1246 0.1234 'International Tables Vol C Tables 4.2.6.8 and 6.1.1.4'

loop_
_geom_angle_atom_site_label_1
_geom_angle_atom_site_label_2
_geom_angle_atom_site_label_3
_geom_angle
O4 S1 O2 116.97(5)
O4 S1 N5 109.30(5)
O2 S1 N5 108.83(5)
O4 S1 C8 110.33(6)
O2 S1 C8 106.66(5)
N5 S1 C8 103.93(5)
C21 N5 C20 121.09(10)
C21 N5 S1 117.71(9)
C20 N5 S1 112.74(7)
O3 C6 C7 108.31(9)
O3 C6 C10 108.16(9)
C7 C6 C10 111.27(9)
O3 C6 C20 107.83(9)
C7 C6 C20 109.05(9)
C10 C6 C20 112.08(9)
C19 C7 C16 118.84(11)
C19 C7 C6 120.40(10)
C16 C7 C6 120.75(10)
C14 C8 C10 121.43(11)
C14 C8 S1 117.32(9)
C10 C8 S1 121.18(9)
C12 C9 C15 118.76(11)
C12 C9 C22 121.14(11)
C15 C9 C22 120.09(11)
C8 C10 C12 117.21(10)
C8 C10 C6 123.20(10)
C12 C10 C6 119.37(10)
C9 C12 C10 122.33(10)
C18 C13 C17 119.42(11)
C15 C14 C8 119.85(11)
C14 C15 C9 120.41(11)
C17 C16 C7 120.45(11)
C13 C17 C16 120.37(11)
C13 C18 C19 120.53(11)
C7 C19 C18 120.33(11)
N5 C20 C11 110.36(9)
N5 C20 C6 111.60(9)
C11 C20 C6 112.82(9)

loop_
_geom_bond_atom_site_label_1
_geom_bond_atom_site_label_2
_geom_bond_distance
S1 O4 1.4347(9)
S1 O2 1.4464(9)
S1 N5 1.6162(10)
S1 C8 1.7602(12)
O3 C6 1.4350(13)
N5 C21 1.4717(15)
N5 C20 1.4864(14)
C6 C7 1.5327(15)
C6 C10 1.5360(15)
C6 C20 1.5574(15)
C7 C19 1.3956(16)
C7 C16 1.3984(16)
C8 C14 1.3972(16)
C8 C10 1.4012(15)
C9 C12 1.3934(16)
C9 C15 1.3998(17)
C9 C22 1.5077(16)
C10 C12 1.4027(15)
C11 C20 1.5256(16)
C13 C18 1.3865(19)
C13 C17 1.3893(18)
C14 C15 1.3853(17)
C16 C17 1.3946(16)
C18 C19 1.3966(17)
